data_7711050
loop_
_publ_author_name
'Marchetti, Fabio'
'Pettinari, Riccardo'
'Verdicchio, Federico'
'Tombesi, Alessia'
'Scuri, Stefania'
'Xhafa, Sonila'
'Olivieri, Laura'
'Pettinari, Claudio'
'Choquesillo-Lazarte, Duane'
'Garc\'ia-Garc\'ia, Amalia'
'Rodr\'iguez Di\'eguez, Antonio'
'Galindo, Agustin'

_publ_section_title
;
 Role of hydrazone substituents in determining the nuclearity and
 antibacterial activity of Zn(II) complexes with pyrazolone-based
 hydrazones
;
_journal_name_full 'Dalton Transactions'
_journal_paper_doi 10.1039/D2DT02430F
_journal_year 2022
_chemical_formula_moiety 'C48 H40 N10 O6 Zn'
_chemical_formula_sum 'C48 H40 N10 O6 Zn'
_chemical_formula_weight 918.27
_space_group_crystal_system triclinic
_space_group_IT_number 2
_space_group_name_Hall '-P 1'
_space_group_name_H-M_alt 'P -1'
_atom_sites_solution_hydrogens mixed
_audit_creation_date 2021-09-14
_audit_creation_method
;
Olex2 1.5
(compiled 2021.08.20 svn.r13c46975 for OlexSys, GUI svn.r6396)
;
_audit_update_record
;
2022-03-13 deposited with the CCDC.	2022-08-24 downloaded from the CCDC.
;
_cell_angle_alpha 88.090(3)
_cell_angle_beta 70.399(3)
_cell_angle_gamma 73.834(3)
_cell_formula_units_Z 1
_cell_length_a 9.8009(8)
_cell_length_b 9.9718(9)
_cell_length_c 12.2060(12)
_cell_measurement_reflns_used 3078
_cell_measurement_temperature 298(2)
_cell_measurement_theta_max 25.453
_cell_measurement_theta_min 2.682
_cell_volume 1076.98(17)
_computing_cell_refinement 'SAINT V8.40B (Bruker, 2016)'
_computing_data_collection 'Bruker Apex3, 2019'
_computing_data_reduction 'SAINT V8.30C (?, 2016)'
_computing_molecular_graphics 'Olex2 1.5 (Dolomanov et al., 2009)'
_computing_publication_material 'Olex2 1.5 (Dolomanov et al., 2009)'
_computing_structure_refinement 'XL  (Sheldrick, 2008)'
_computing_structure_solution 'XT (Sheldrick, 2015)'
_diffrn_ambient_temperature 298(2)
_diffrn_measured_fraction_theta_full 0.990
_diffrn_measured_fraction_theta_max 0.959
_diffrn_measurement_device_type 'Bruker D8 Venture'
_diffrn_measurement_method '\f and \w scans'
_diffrn_radiation_monochromator multilayer
_diffrn_radiation_type MoK\a
_diffrn_radiation_wavelength 0.71069
_diffrn_reflns_av_R_equivalents 0.1202
_diffrn_reflns_av_unetI/netI 0.1419
_diffrn_reflns_Laue_measured_fraction_full 0.990
_diffrn_reflns_Laue_measured_fraction_max 0.959
_diffrn_reflns_limit_h_max 12
_diffrn_reflns_limit_h_min -13
_diffrn_reflns_limit_k_max 13
_diffrn_reflns_limit_k_min -13
_diffrn_reflns_limit_l_max 16
_diffrn_reflns_limit_l_min -16
_diffrn_reflns_number 18394
_diffrn_reflns_point_group_measured_fraction_full 0.990
_diffrn_reflns_point_group_measured_fraction_max 0.959
_diffrn_reflns_theta_full 25.240
_diffrn_reflns_theta_max 28.757
_diffrn_reflns_theta_min 2.300
_diffrn_source 'high brilliance microfocus sealed tube'
_diffrn_source_current 1.0
_diffrn_source_power 0.05
_diffrn_source_voltage 50.0
_diffrn_standards_number 0
_exptl_absorpt_coefficient_mu 0.634
_exptl_absorpt_correction_T_max 0.7458
_exptl_absorpt_correction_T_min 0.6795
_exptl_absorpt_correction_type multi-scan
_exptl_absorpt_process_details
;
SADABS-2012/1 (Bruker,2012) was used for absorption correction.
wR2(int) was 0.0732 before and 0.0598 after correction.
The Ratio of minimum to maximum transmission is 0.9111.
The \l/2 correction factor is 0.0015.
;
_exptl_crystal_colour colourless
_exptl_crystal_colour_primary colourless
_exptl_crystal_density_diffrn 1.416
_exptl_crystal_description block
_exptl_crystal_F_000 476
_exptl_crystal_size_max 0.13
_exptl_crystal_size_mid 0.11
_exptl_crystal_size_min 0.1
_refine_diff_density_max 0.525
_refine_diff_density_min -1.028
_refine_diff_density_rms 0.116
_refine_ls_extinction_method none
_refine_ls_goodness_of_fit_ref 1.017
_refine_ls_hydrogen_treatment constr
_refine_ls_matrix_type full
_refine_ls_number_parameters 296
_refine_ls_number_reflns 5365
_refine_ls_number_restraints 6
_refine_ls_restrained_S_all 1.017
_refine_ls_R_factor_all 0.1479
_refine_ls_R_factor_gt 0.0739
_refine_ls_shift/su_max 0.000
_refine_ls_shift/su_mean 0.000
_refine_ls_structure_factor_coef Fsqd
_refine_ls_weighting_details 'w=1/[\s^2^(Fo^2^)+(0.0565P)^2^+3.6716P] where P=(Fo^2^+2Fc^2^)/3'
_refine_ls_weighting_scheme calc
_refine_ls_wR_factor_gt 0.1476
_refine_ls_wR_factor_ref 0.1765
_reflns_Friedel_coverage 0.000
_reflns_number_gt 3196
_reflns_number_total 5365
_reflns_threshold_expression 'I > 2\s(I)'
_cod_data_source_file d2dt02430f2.cif
_cod_data_source_block Complex4
_cod_original_cell_volume 1076.97(17)
_cod_database_code 7711050
_shelx_shelxl_version_number 2018/3
_shelx_space_group_comment
;
The symmetry employed for this shelxl refinement is uniquely defined
by the following loop, which should always be used as a source of
symmetry information in preference to the above space-group names.
They are only intended as comments.
;
_shelx_estimated_absorpt_t_max 0.939
_shelx_estimated_absorpt_t_min 0.922
_olex2_refinement_description
;
1. Fixed Uiso
 At 1.2 times of:
  All C(H) groups, All C(H,H) groups, All N(H) groups
 At 1.5 times of:
  All C(H,H,H) groups
2. Uiso/Uaniso restraints and constraints
Uanis(C1) \\sim Ueq: with sigma of 0.001 and sigma for terminal atoms of 0.002
3.a Riding coordinates:
 N4(H4A)
3.b Secondary CH2 refined with riding coordinates:
 C12(H12A,H12B)
3.c Aromatic/amide H refined with riding coordinates:
 C2(H2), C3(H3), C4(H4), C5(H5), C6(H6), C14(H14), C15(H15), C16(H16),
 C17(H17), C18(H18), C20(H20), C21(H21), C23(H23), C24(H24)
3.d Idealised Me refined as rotating group:
 C10(H10A,H10B,H10C)
;
_olex2_submission_special_instructions 'No special instructions were received'

loop_
_space_group_symop_operation_xyz
'x, y, z'
'-x, -y, -z'

loop_
_atom_site_label
_atom_site_type_symbol
_atom_site_fract_x
_atom_site_fract_y
_atom_site_fract_z
_atom_site_U_iso_or_equiv
_atom_site_adp_type
_atom_site_occupancy
_atom_site_site_symmetry_order
_atom_site_calc_flag
_atom_site_refinement_flags_posn
_atom_site_refinement_flags_adp
_atom_site_refinement_flags_occupancy
_atom_site_disorder_assembly
_atom_site_disorder_group
Zn1 Zn 0.000000 0.500000 0.500000 0.0166(2) Uani 1 2 d S . P . .
C1 C 0.3028(4) 0.2306(4) 0.7158(4) 0.0126(9) Uani 1 1 d . U . . .
C2 C 0.1929(5) 0.3117(5) 0.8110(4) 0.0183(10) Uani 1 1 d . . . . .
H2 H 0.151348 0.406459 0.805119 0.022 Uiso 1 1 calc R U . . .
C3 C 0.1445(6) 0.2507(5) 0.9159(4) 0.0248(11) Uani 1 1 d . . . . .
H3 H 0.070582 0.305009 0.980311 0.030 Uiso 1 1 calc R U . . .
C4 C 0.2059(6) 0.1097(6) 0.9248(4) 0.0262(11) Uani 1 1 d . . . . .
H4 H 0.172465 0.068959 0.994735 0.031 Uiso 1 1 calc R U . . .
C5 C 0.3181(6) 0.0291(5) 0.8284(4) 0.0264(12) Uani 1 1 d . . . . .
H5 H 0.360657 -0.065472 0.834321 0.032 Uiso 1 1 calc R U . . .
C6 C 0.3661(5) 0.0893(5) 0.7244(4) 0.0198(10) Uani 1 1 d . . . . .
H6 H 0.440785 0.035420 0.660074 0.024 Uiso 1 1 calc R U . . .
C7 C 0.2657(4) 0.3842(4) 0.5563(4) 0.0085(8) Uani 1 1 d . . . . .
C8 C 0.3676(4) 0.4093(4) 0.4486(3) 0.0083(8) Uani 1 1 d . . . . .
C9 C 0.5120(4) 0.3222(4) 0.4452(4) 0.0110(8) Uani 1 1 d . . . . .
C10 C 0.6653(4) 0.3006(5) 0.3560(4) 0.0156(9) Uani 1 1 d . . . . .
H10A H 0.693840 0.385771 0.351091 0.023 Uiso 1 1 calc R U . . .
H10B H 0.663688 0.274297 0.281549 0.023 Uiso 1 1 calc R U . . .
H10C H 0.736945 0.227689 0.377861 0.023 Uiso 1 1 calc R U . . .
C11 C 0.3233(4) 0.5048(4) 0.3679(3) 0.0097(8) Uani 1 1 d . . . . .
C12 C 0.4407(4) 0.5315(4) 0.2602(3) 0.0089(8) Uani 1 1 d . . . . .
H12A H 0.528656 0.533388 0.279157 0.011 Uiso 1 1 calc R U . . .
H12B H 0.400873 0.622844 0.234907 0.011 Uiso 1 1 calc R U . . .
C13 C 0.4889(5) 0.4221(4) 0.1604(4) 0.0112(8) Uani 1 1 d . . . . .
C14 C 0.6334(5) 0.3935(5) 0.0785(4) 0.0171(10) Uani 1 1 d . . . . .
H14 H 0.699513 0.440701 0.086310 0.021 Uiso 1 1 calc R U . . .
C15 C 0.6805(5) 0.2965(5) -0.0140(4) 0.0226(11) Uani 1 1 d . . . . .
H15 H 0.778008 0.278116 -0.067432 0.027 Uiso 1 1 calc R U . . .
C16 C 0.5829(6) 0.2264(5) -0.0274(4) 0.0246(11) Uani 1 1 d . . . . .
H16 H 0.613982 0.160996 -0.089829 0.030 Uiso 1 1 calc R U . . .
C17 C 0.4393(6) 0.2548(5) 0.0528(4) 0.0219(11) Uani 1 1 d . . . . .
H17 H 0.372907 0.208684 0.043843 0.026 Uiso 1 1 calc R U . . .
C18 C 0.3919(5) 0.3514(4) 0.1468(4) 0.0164(9) Uani 1 1 d . . . . .
H18 H 0.294827 0.368552 0.200803 0.020 Uiso 1 1 calc R U . . .
C19 C 0.1197(4) 0.7966(4) 0.3208(3) 0.0083(8) Uani 1 1 d . . . . .
C20 C 0.0323(4) 0.8886(4) 0.2633(4) 0.0102(8) Uani 1 1 d . . . . .
H20 H -0.019364 0.854280 0.224632 0.012 Uiso 1 1 calc R U . . .
C21 C 0.0232(4) 1.0277(4) 0.2641(3) 0.0097(8) Uani 1 1 d . . . . .
H21 H -0.031014 1.087618 0.223460 0.012 Uiso 1 1 calc R U . . .
C22 C 0.0958(4) 1.0788(4) 0.3262(4) 0.0105(8) Uani 1 1 d . . . . .
C23 C 0.1791(4) 0.9905(4) 0.3863(4) 0.0114(8) Uani 1 1 d . . . . .
H23 H 0.224924 1.026821 0.429032 0.014 Uiso 1 1 calc R U . . .
C24 C 0.1934(4) 0.8501(4) 0.3823(3) 0.0096(8) Uani 1 1 d . . . . .
H24 H 0.251778 0.790229 0.420072 0.011 Uiso 1 1 calc R U . . .
N1 N 0.3525(4) 0.2914(4) 0.6086(3) 0.0114(7) Uani 1 1 d . . . . .
N2 N 0.5040(4) 0.2498(4) 0.5383(3) 0.0139(8) Uani 1 1 d . . . . .
N3 N 0.1787(4) 0.5647(3) 0.3900(3) 0.0107(7) Uani 1 1 d . . . . .
N4 N 0.1376(4) 0.6554(3) 0.3064(3) 0.0119(7) Uani 1 1 d . . . . .
H4A H 0.068795 0.645014 0.295741 0.014 Uiso 1 1 d R U . . .
N5 N 0.0826(4) 1.2263(4) 0.3287(3) 0.0135(8) Uani 1 1 d . . . . .
O1 O 0.1229(3) 0.4313(3) 0.6034(2) 0.0123(6) Uani 1 1 d . . . . .
O2 O 0.1154(3) 1.2756(3) 0.4065(3) 0.0178(7) Uani 1 1 d . . . . .
O3 O 0.0409(3) 1.2966(3) 0.2555(3) 0.0210(7) Uani 1 1 d . . . . .

loop_
_atom_site_aniso_label
_atom_site_aniso_U_11
_atom_site_aniso_U_22
_atom_site_aniso_U_33
_atom_site_aniso_U_23
_atom_site_aniso_U_13
_atom_site_aniso_U_12
Zn1 0.0127(4) 0.0183(4) 0.0193(4) 0.0039(3) -0.0067(3) -0.0040(3)
C1 0.0123(11) 0.0144(12) 0.0131(12) 0.0017(9) -0.0069(9) -0.0040(9)
C2 0.019(2) 0.025(3) 0.019(2) 0.005(2) -0.0131(19) -0.012(2)
C3 0.027(3) 0.043(3) 0.015(2) 0.003(2) -0.013(2) -0.018(2)
C4 0.031(3) 0.041(3) 0.024(3) 0.018(2) -0.021(2) -0.024(2)
C5 0.029(3) 0.026(3) 0.035(3) 0.020(2) -0.022(2) -0.013(2)
C6 0.019(2) 0.022(2) 0.024(3) 0.008(2) -0.016(2) -0.005(2)
C7 0.0090(19) 0.0048(19) 0.017(2) 0.0004(16) -0.0099(16) -0.0032(16)
C8 0.0045(17) 0.0051(19) 0.014(2) -0.0020(16) -0.0028(15) 0.0011(15)
C9 0.013(2) 0.011(2) 0.014(2) 0.0000(17) -0.0084(17) -0.0058(17)
C10 0.009(2) 0.019(2) 0.017(2) -0.0015(18) -0.0054(17) 0.0007(17)
C11 0.0092(19) 0.009(2) 0.012(2) -0.0025(16) -0.0035(16) -0.0037(16)
C12 0.0073(18) 0.010(2) 0.013(2) 0.0012(16) -0.0054(16) -0.0046(16)
C13 0.015(2) 0.008(2) 0.011(2) 0.0040(16) -0.0071(17) -0.0011(16)
C14 0.016(2) 0.018(2) 0.018(2) 0.0021(19) -0.0071(18) -0.0046(19)
C15 0.026(2) 0.023(3) 0.009(2) -0.0036(19) 0.0003(19) 0.001(2)
C16 0.040(3) 0.015(2) 0.016(3) -0.0012(19) -0.016(2) 0.004(2)
C17 0.035(3) 0.015(2) 0.025(3) 0.001(2) -0.021(2) -0.007(2)
C18 0.020(2) 0.015(2) 0.017(2) 0.0016(18) -0.0091(19) -0.0050(19)
C19 0.0061(18) 0.0066(19) 0.010(2) 0.0005(15) -0.0010(15) -0.0006(15)
C20 0.0072(18) 0.011(2) 0.013(2) -0.0022(16) -0.0042(16) -0.0025(16)
C21 0.0072(18) 0.009(2) 0.010(2) -0.0015(16) -0.0016(15) 0.0015(16)
C22 0.0099(19) 0.0059(19) 0.014(2) -0.0017(16) -0.0017(16) -0.0017(16)
C23 0.0099(19) 0.012(2) 0.013(2) -0.0061(16) -0.0039(16) -0.0030(16)
C24 0.0104(19) 0.007(2) 0.012(2) 0.0017(16) -0.0051(16) -0.0017(16)
N1 0.0090(16) 0.0129(18) 0.0146(19) 0.0028(14) -0.0073(14) -0.0031(14)
N2 0.0080(16) 0.0174(19) 0.017(2) 0.0001(15) -0.0063(14) -0.0015(15)
N3 0.0100(16) 0.0066(17) 0.0153(19) 0.0043(14) -0.0042(14) -0.0021(14)
N4 0.0092(16) 0.0083(17) 0.021(2) 0.0049(15) -0.0084(15) -0.0038(14)
N5 0.0092(17) 0.0096(18) 0.020(2) 0.0012(15) -0.0038(15) -0.0022(14)
O1 0.0064(13) 0.0143(15) 0.0159(16) 0.0014(12) -0.0049(12) -0.0011(12)
O2 0.0152(15) 0.0105(15) 0.0293(19) -0.0044(13) -0.0104(14) -0.0020(12)
O3 0.0222(17) 0.0116(16) 0.0300(19) 0.0066(14) -0.0103(15) -0.0048(13)

loop_
_atom_type_symbol
_atom_type_description
_atom_type_scat_dispersion_real
_atom_type_scat_dispersion_imag
_atom_type_scat_source
C C 0.0033 0.0016 'International Tables Vol C Tables 4.2.6.8 and 6.1.1.4'
H H 0.0000 0.0000 'International Tables Vol C Tables 4.2.6.8 and 6.1.1.4'
N N 0.0061 0.0033 'International Tables Vol C Tables 4.2.6.8 and 6.1.1.4'
O O 0.0106 0.0060 'International Tables Vol C Tables 4.2.6.8 and 6.1.1.4'
Zn Zn 0.2839 1.4301 'International Tables Vol C Tables 4.2.6.8 and 6.1.1.4'

loop_
_geom_angle_atom_site_label_1
_geom_angle_atom_site_label_2
_geom_angle_atom_site_label_3
_geom_angle
_geom_angle_site_symmetry_1
_geom_angle_site_symmetry_3
_geom_angle_publ_flag
N3 Zn1 N3 180.0 . 2_566 ?
N3 Zn1 O2 89.09(12) 2_566 2_576 ?
N3 Zn1 O2 89.09(12) . 1_545 ?
N3 Zn1 O2 90.91(12) . 2_576 ?
N3 Zn1 O2 90.91(12) 2_566 1_545 ?
O1 Zn1 N3 88.44(12) 2_566 2_566 ?
O1 Zn1 N3 91.56(12) . 2_566 ?
O1 Zn1 N3 88.44(12) . . ?
O1 Zn1 N3 91.56(12) 2_566 . ?
O1 Zn1 O1 180.0 2_566 . ?
O1 Zn1 O2 84.67(11) . 1_545 ?
O1 Zn1 O2 84.67(11) 2_566 2_576 ?
O1 Zn1 O2 95.33(11) . 2_576 ?
O1 Zn1 O2 95.33(11) 2_566 1_545 ?
O2 Zn1 O2 180.0 2_576 1_545 ?
C2 C1 C6 120.5(4) . . ?
C2 C1 N1 120.0(4) . . ?
C6 C1 N1 119.5(4) . . ?
C1 C2 H2 120.2 . . ?
C1 C2 C3 119.5(4) . . ?
C3 C2 H2 120.2 . . ?
C2 C3 H3 119.8 . . ?
C4 C3 C2 120.4(5) . . ?
C4 C3 H3 119.8 . . ?
C3 C4 H4 120.2 . . ?
C3 C4 C5 119.7(4) . . ?
C5 C4 H4 120.2 . . ?
C4 C5 H5 120.0 . . ?
C6 C5 C4 120.1(5) . . ?
C6 C5 H5 120.0 . . ?
C1 C6 H6 120.0 . . ?
C5 C6 C1 119.9(5) . . ?
C5 C6 H6 120.0 . . ?
N1 C7 C8 105.9(3) . . ?
O1 C7 C8 131.9(4) . . ?
O1 C7 N1 122.2(4) . . ?
C7 C8 C9 104.5(3) . . ?
C7 C8 C11 124.1(3) . . ?
C9 C8 C11 131.4(4) . . ?
C8 C9 C10 131.3(4) . . ?
N2 C9 C8 112.2(4) . . ?
N2 C9 C10 116.5(3) . . ?
C9 C10 H10A 109.5 . . ?
C9 C10 H10B 109.5 . . ?
C9 C10 H10C 109.5 . . ?
H10A C10 H10B 109.5 . . ?
H10A C10 H10C 109.5 . . ?
H10B C10 H10C 109.5 . . ?
C8 C11 C12 120.2(3) . . ?
N3 C11 C8 118.2(4) . . ?
N3 C11 C12 121.7(4) . . ?
C11 C12 H12A 108.9 . . ?
C11 C12 H12B 108.9 . . ?
C11 C12 C13 113.2(3) . . ?
H12A C12 H12B 107.8 . . ?
C13 C12 H12A 108.9 . . ?
C13 C12 H12B 108.9 . . ?
C14 C13 C12 119.5(4) . . ?
C18 C13 C12 122.0(4) . . ?
C18 C13 C14 118.5(4) . . ?
C13 C14 H14 119.4 . . ?
C15 C14 C13 121.2(4) . . ?
C15 C14 H14 119.4 . . ?
C14 C15 H15 120.0 . . ?
C14 C15 C16 120.1(4) . . ?
C16 C15 H15 120.0 . . ?
C15 C16 H16 120.5 . . ?
C17 C16 C15 119.0(4) . . ?
C17 C16 H16 120.5 . . ?
C16 C17 H17 119.5 . . ?
C16 C17 C18 121.0(4) . . ?
C18 C17 H17 119.5 . . ?
C13 C18 C17 120.1(4) . . ?
C13 C18 H18 120.0 . . ?
C17 C18 H18 120.0 . . ?
C24 C19 C20 119.4(4) . . ?
N4 C19 C20 117.6(4) . . ?
N4 C19 C24 122.8(3) . . ?
C19 C20 H20 119.8 . . ?
C21 C20 C19 120.4(4) . . ?
C21 C20 H20 119.8 . . ?
C20 C21 H21 120.4 . . ?
C20 C21 C22 119.2(4) . . ?
C22 C21 H21 120.4 . . ?
C21 C22 C23 121.3(4) . . ?
C21 C22 N5 118.8(4) . . ?
C23 C22 N5 119.9(4) . . ?
C22 C23 H23 120.1 . . ?
C24 C23 C22 119.8(4) . . ?
C24 C23 H23 120.1 . . ?
C19 C24 H24 120.1 . . ?
C23 C24 C19 119.8(4) . . ?
C23 C24 H24 120.1 . . ?
C7 N1 C1 127.5(3) . . ?
C7 N1 N2 111.9(3) . . ?
N2 N1 C1 120.4(3) . . ?
C9 N2 N1 105.4(3) . . ?
C11 N3 Zn1 127.4(3) . . ?
C11 N3 N4 117.0(3) . . ?
N4 N3 Zn1 112.7(2) . . ?
C19 N4 N3 119.1(3) . . ?
C19 N4 H4A 109.4 . . ?
N3 N4 H4A 111.6 . . ?
O2 N5 C22 117.5(3) . . ?
O3 N5 C22 119.0(3) . . ?
O3 N5 O2 123.5(3) . . ?
C7 O1 Zn1 118.3(3) . . ?
N5 O2 Zn1 125.9(2) . 1_565 ?

loop_
_geom_bond_atom_site_label_1
_geom_bond_atom_site_label_2
_geom_bond_distance
_geom_bond_site_symmetry_2
_geom_bond_publ_flag
Zn1 N3 2.069(3) . ?
Zn1 N3 2.069(3) 2_566 ?
Zn1 O1 2.004(3) 2_566 ?
Zn1 O1 2.004(3) . ?
Zn1 O2 2.342(3) 1_545 ?
Zn1 O2 2.342(3) 2_576 ?
C1 C2 1.379(6) . ?
C1 C6 1.388(6) . ?
C1 N1 1.415(5) . ?
C2 H2 0.9300 . ?
C2 C3 1.390(6) . ?
C3 H3 0.9300 . ?
C3 C4 1.383(7) . ?
C4 H4 0.9300 . ?
C4 C5 1.394(7) . ?
C5 H5 0.9300 . ?
C5 C6 1.378(6) . ?
C6 H6 0.9300 . ?
C7 C8 1.423(6) . ?
C7 N1 1.369(5) . ?
C7 O1 1.273(5) . ?
C8 C9 1.428(5) . ?
C8 C11 1.435(5) . ?
C9 C10 1.492(6) . ?
C9 N2 1.318(5) . ?
C10 H10A 0.9600 . ?
C10 H10B 0.9600 . ?
C10 H10C 0.9600 . ?
C11 C12 1.502(5) . ?
C11 N3 1.311(5) . ?
C12 H12A 0.9700 . ?
C12 H12B 0.9700 . ?
C12 C13 1.521(6) . ?
C13 C14 1.389(6) . ?
C13 C18 1.384(6) . ?
C14 H14 0.9300 . ?
C14 C15 1.377(6) . ?
C15 H15 0.9300 . ?
C15 C16 1.385(7) . ?
C16 H16 0.9300 . ?
C16 C17 1.375(7) . ?
C17 H17 0.9300 . ?
C17 C18 1.388(6) . ?
C18 H18 0.9300 . ?
C19 C20 1.411(5) . ?
C19 C24 1.405(5) . ?
C19 N4 1.379(5) . ?
C20 H20 0.9300 . ?
C20 C21 1.365(6) . ?
C21 H21 0.9300 . ?
C21 C22 1.389(6) . ?
C22 C23 1.392(6) . ?
C22 N5 1.441(5) . ?
C23 H23 0.9300 . ?
C23 C24 1.369(6) . ?
C24 H24 0.9300 . ?
N1 N2 1.393(5) . ?
N3 N4 1.426(5) . ?
N4 H4A 0.7628 . ?
N5 O2 1.253(4) . ?
N5 O3 1.225(4) . ?

loop_
_geom_hbond_atom_site_label_D
_geom_hbond_atom_site_label_H
_geom_hbond_atom_site_label_A
_geom_hbond_distance_DH
_geom_hbond_distance_HA
_geom_hbond_distance_DA
_geom_hbond_angle_DHA
_geom_hbond_site_symmetry_A
_geom_hbond_publ_flag
N4 H4A O1 0.76 2.19 2.786(4) 135.2 2_566 yes

loop_
_geom_torsion_atom_site_label_1
_geom_torsion_atom_site_label_2
_geom_torsion_atom_site_label_3
_geom_torsion_atom_site_label_4
_geom_torsion
_geom_torsion_site_symmetry_1
_geom_torsion_site_symmetry_2
_geom_torsion_site_symmetry_3
_geom_torsion_site_symmetry_4
_geom_torsion_publ_flag
Zn1 N3 N4 C19 105.3(3) . . . . ?
C1 C2 C3 C4 -0.1(7) . . . . ?
C1 N1 N2 C9 178.4(3) . . . . ?
C2 C1 C6 C5 0.6(6) . . . . ?
C2 C1 N1 C7 -43.0(6) . . . . ?
C2 C1 N1 N2 142.5(4) . . . . ?
C2 C3 C4 C5 0.8(7) . . . . ?
C3 C4 C5 C6 -0.9(7) . . . . ?
C4 C5 C6 C1 0.2(7) . . . . ?
C6 C1 C2 C3 -0.6(6) . . . . ?
C6 C1 N1 C7 137.4(4) . . . . ?
C6 C1 N1 N2 -37.2(6) . . . . ?
C7 C8 C9 C10 -179.8(4) . . . . ?
C7 C8 C9 N2 0.4(5) . . . . ?
C7 C8 C11 C12 175.8(4) . . . . ?
C7 C8 C11 N3 -5.6(6) . . . . ?
C7 N1 N2 C9 3.1(4) . . . . ?
C8 C7 N1 C1 -177.8(4) . . . . ?
C8 C7 N1 N2 -2.9(4) . . . . ?
C8 C7 O1 Zn1 24.3(6) . . . . ?
C8 C9 N2 N1 -2.1(4) . . . . ?
C8 C11 C12 C13 83.3(4) . . . . ?
C8 C11 N3 Zn1 -19.1(5) . . . . ?
C8 C11 N3 N4 -177.9(3) . . . . ?
C9 C8 C11 C12 -3.3(6) . . . . ?
C9 C8 C11 N3 175.3(4) . . . . ?
C10 C9 N2 N1 178.1(3) . . . . ?
C11 C8 C9 C10 -0.6(8) . . . . ?
C11 C8 C9 N2 179.6(4) . . . . ?
C11 C12 C13 C14 -151.7(4) . . . . ?
C11 C12 C13 C18 29.7(5) . . . . ?
C11 N3 N4 C19 -92.8(4) . . . . ?
C12 C11 N3 Zn1 159.4(3) . . . . ?
C12 C11 N3 N4 0.6(5) . . . . ?
C12 C13 C14 C15 -179.1(4) . . . . ?
C12 C13 C18 C17 178.4(4) . . . . ?
C13 C14 C15 C16 0.7(7) . . . . ?
C14 C13 C18 C17 -0.3(6) . . . . ?
C14 C15 C16 C17 -0.2(7) . . . . ?
C15 C16 C17 C18 -0.5(7) . . . . ?
C16 C17 C18 C13 0.8(7) . . . . ?
C18 C13 C14 C15 -0.4(6) . . . . ?
C19 C20 C21 C22 -2.7(6) . . . . ?
C20 C19 C24 C23 0.4(6) . . . . ?
C20 C19 N4 N3 -159.1(3) . . . . ?
C20 C21 C22 C23 0.9(6) . . . . ?
C20 C21 C22 N5 -178.6(4) . . . . ?
C21 C22 C23 C24 1.6(6) . . . . ?
C21 C22 N5 O2 162.7(3) . . . . ?
C21 C22 N5 O3 -17.6(5) . . . . ?
C22 C23 C24 C19 -2.2(6) . . . . ?
C22 N5 O2 Zn1 -146.1(3) . . . 1_565 ?
C23 C22 N5 O2 -16.8(5) . . . . ?
C23 C22 N5 O3 163.0(4) . . . . ?
C24 C19 C20 C21 2.1(6) . . . . ?
C24 C19 N4 N3 25.9(5) . . . . ?
N1 C1 C2 C3 179.8(4) . . . . ?
N1 C1 C6 C5 -179.8(4) . . . . ?
N1 C7 C8 C9 1.5(4) . . . . ?
N1 C7 C8 C11 -177.8(4) . . . . ?
N1 C7 O1 Zn1 -155.7(3) . . . . ?
N3 C11 C12 C13 -95.2(4) . . . . ?
N4 C19 C20 C21 -173.2(4) . . . . ?
N4 C19 C24 C23 175.4(4) . . . . ?
N5 C22 C23 C24 -179.0(4) . . . . ?
O1 C7 C8 C9 -178.5(4) . . . . ?
O1 C7 C8 C11 2.2(7) . . . . ?
O1 C7 N1 C1 2.2(6) . . . . ?
O1 C7 N1 N2 177.1(3) . . . . ?
O3 N5 O2 Zn1 34.2(5) . . . 1_565 ?
